data_2201510
loop_
_publ_author_name
'Heng Xu'
'Jingli Xie'
'Xiaoming Ren'
'Youcun Chen'

_publ_section_title
;
 The bis(maleonitriledithiolato)zincate(II) complex of the
 monoprotonated 4,4'-bipyridine cation
;
_journal_issue 12
_journal_name_full 'Acta Crystallographica Section E'
_journal_page_first m750
_journal_page_last m752
_journal_paper_doi 10.1107/S1600536802021293
_journal_volume 58
_journal_year 2002
_chemical_formula_iupac '(C10 H9 N2)2 [Zn (C4 N2 S2)2], C2 H3 N'
_chemical_formula_moiety '2C10 H9 N2, C8 N4 S4 Zn, C2 H3 N'
_chemical_formula_sum 'C30 H21 N9 S4 Zn'
_chemical_formula_weight 701.17
_chemical_name_systematic ?
_space_group_IT_number 2
_symmetry_cell_setting triclinic
_symmetry_space_group_name_Hall '-P 1'
_symmetry_space_group_name_H-M 'P -1'
_atom_sites_solution_hydrogens geom
_atom_sites_solution_primary direct
_atom_sites_solution_secondary difmap
_audit_creation_method SHELXL-97
_cell_angle_alpha 88.220(10)
_cell_angle_beta 76.840(10)
_cell_angle_gamma 88.000(10)
_cell_formula_units_Z 2
_cell_length_a 9.5910(10)
_cell_length_b 10.0860(10)
_cell_length_c 16.659(2)
_cell_measurement_temperature 293(2)
_cell_measurement_theta_max 25.0
_cell_measurement_theta_min 2.5
_cell_volume 1567.8(3)
_computing_cell_refinement SMART
_computing_data_collection 'SMART (Bruker, 1998)'
_computing_data_reduction SMART
_computing_molecular_graphics 'SHELXTL (Sheldrick, 1997b)'
_computing_publication_material SHELXTL
_computing_structure_refinement 'SHELXL97 (Sheldrick, 1997a)'
_computing_structure_solution 'SHELXS97 (Sheldrick, 1997a)'
_diffrn_ambient_temperature 293(2)
_diffrn_measured_fraction_theta_full 0.983
_diffrn_measured_fraction_theta_max 0.983
_diffrn_measurement_device_type 'Bruker SMART CCD'
_diffrn_measurement_method \w
_diffrn_radiation_monochromator graphite
_diffrn_radiation_source 'fine-focus sealed tube'
_diffrn_radiation_type MoK\a
_diffrn_radiation_wavelength 0.71073
_diffrn_reflns_av_R_equivalents 0.062
_diffrn_reflns_av_sigmaI/netI 0.066
_diffrn_reflns_limit_h_max 9
_diffrn_reflns_limit_h_min -11
_diffrn_reflns_limit_k_max 11
_diffrn_reflns_limit_k_min -10
_diffrn_reflns_limit_l_max 19
_diffrn_reflns_limit_l_min -19
_diffrn_reflns_number 7842
_diffrn_reflns_theta_full 24.99
_diffrn_reflns_theta_max 25.0
_diffrn_reflns_theta_min 2.12
_diffrn_standards_decay_% 0
_diffrn_standards_number 0
_exptl_absorpt_coefficient_mu 1.087
_exptl_absorpt_correction_T_max 0.901
_exptl_absorpt_correction_T_min 0.847
_exptl_absorpt_correction_type empirical
_exptl_absorpt_process_details '(North et al., 1984)'
_exptl_crystal_colour light-red
_exptl_crystal_density_diffrn 1.485
_exptl_crystal_density_method 'not measured'
_exptl_crystal_description needle
_exptl_crystal_F_000 716
_exptl_crystal_size_max 0.15
_exptl_crystal_size_mid 0.10
_exptl_crystal_size_min 0.10
_refine_diff_density_max 0.41
_refine_diff_density_min -0.28
_refine_ls_extinction_method none
_refine_ls_goodness_of_fit_ref 1.008
_refine_ls_hydrogen_treatment constr
_refine_ls_matrix_type full
_refine_ls_number_parameters 398
_refine_ls_number_reflns 5422
_refine_ls_number_restraints 0
_refine_ls_restrained_S_all 1.008
_refine_ls_R_factor_all 0.060
_refine_ls_R_factor_gt 0.041
_refine_ls_shift/su_max 0.001
_refine_ls_shift/su_mean 0.000
_refine_ls_structure_factor_coef Fsqd
_refine_ls_weighting_details 'calc w = 1/[\s^2^(Fo^2^)+(0.025P)^2^] where P = (Fo^2^+2Fc^2^)/3'
_refine_ls_weighting_scheme calc
_refine_ls_wR_factor_gt 0.084
_refine_ls_wR_factor_ref 0.088
_reflns_number_gt 3920
_reflns_number_total 5422
_reflns_threshold_expression I>2\s(I)
_cod_data_source_file lh6017.cif
_cod_data_source_block I
_cod_database_code 2201510
_cod_database_fobs_code 2201510

loop_
_symmetry_equiv_pos_as_xyz
'x, y, z'
'-x, -y, -z'

loop_
_atom_site_label
_atom_site_fract_x
_atom_site_fract_y
_atom_site_fract_z
_atom_site_U_iso_or_equiv
_atom_site_adp_type
_atom_site_calc_flag
_atom_site_refinement_flags
_atom_site_occupancy
_atom_site_disorder_assembly
_atom_site_disorder_group
_atom_site_type_symbol
Zn1 0.91975(4) 0.22278(4) 0.19796(2) 0.05554(14) Uani d . 1 . . Zn
S1 1.06773(10) 0.12157(9) 0.08465(5) 0.0628(2) Uani d . 1 . . S
S2 0.79122(9) 0.34407(9) 0.11682(5) 0.0623(2) Uani d . 1 . . S
S3 0.81168(11) 0.08240(10) 0.30560(5) 0.0763(3) Uani d . 1 . . S
S4 1.02371(9) 0.34514(8) 0.28479(4) 0.0543(2) Uani d . 1 . . S
N1 1.1847(3) 0.2131(3) -0.13412(17) 0.0767(9) Uani d . 1 . . N
N2 0.8497(3) 0.4513(3) -0.09892(18) 0.0796(9) Uani d . 1 . . N
N3 0.8170(3) 0.0126(3) 0.51978(18) 0.0757(9) Uani d . 1 . . N
N4 1.0675(4) 0.3286(4) 0.49470(18) 0.0936(11) Uani d . 1 . . N
N5 0.4833(3) 0.6824(3) 0.08961(15) 0.0588(7) Uani d . 1 . . N
H5A 0.4756 0.6427 0.1368 0.071 Uiso calc PR 0.25 . . H
N6 0.5655(3) 1.0253(3) -0.28556(14) 0.0583(7) Uani d . 1 . . N
H6A 0.5770 1.0714 -0.3308 0.070 Uiso calc PR 0.75 . . H
N7 0.5453(3) 0.1932(3) 0.58722(14) 0.0631(8) Uani d . 1 . . N
H7A 0.5516 0.1507 0.6319 0.076 Uiso calc PR 0.25 . . H
N8 0.4902(3) 0.5494(2) 0.22851(14) 0.0556(7) Uani d . 1 . . N
H8A 0.4823 0.5967 0.1858 0.067 Uiso calc PR 0.75 . . H
N9 0.7971(4) 0.2318(4) 0.7203(2) 0.0999(12) Uani d . 1 . . N
C1 1.1096(4) 0.2169(3) -0.0705(2) 0.0580(8) Uani d . 1 . . C
C2 1.0191(3) 0.2256(3) 0.01010(17) 0.0513(8) Uani d . 1 . . C
C3 0.9067(3) 0.3142(3) 0.02262(17) 0.0503(8) Uani d . 1 . . C
C4 0.8787(3) 0.3906(3) -0.0455(2) 0.0587(9) Uani d . 1 . . C
C5 1.0230(4) 0.2906(3) 0.4423(2) 0.0615(9) Uani d . 1 . . C
C6 0.9717(3) 0.2488(3) 0.37373(16) 0.0504(8) Uani d . 1 . . C
C7 0.8874(3) 0.1403(3) 0.38149(17) 0.0541(8) Uani d . 1 . . C
C8 0.8512(3) 0.0701(3) 0.45923(19) 0.0594(9) Uani d . 1 . . C
C9 0.5818(4) 0.6421(3) 0.02533(19) 0.0608(9) Uani d . 1 . . C
H9 0.6422 0.5706 0.0321 0.073 Uiso calc R 1 . . H
C10 0.5982(3) 0.7022(3) -0.05117(17) 0.0532(8) Uani d . 1 . . C
H10 0.6674 0.6709 -0.0956 0.064 Uiso calc R 1 . . H
C11 0.5102(3) 0.8097(3) -0.06097(16) 0.0434(7) Uani d . 1 . . C
C12 0.4076(3) 0.8492(3) 0.00666(16) 0.0519(8) Uani d . 1 . . C
H12 0.3456 0.9205 0.0019 0.062 Uiso calc R 1 . . H
C13 0.3967(4) 0.7838(3) 0.08111(17) 0.0584(9) Uani d . 1 . . C
H13 0.3269 0.8114 0.1264 0.070 Uiso calc R 1 . . H
C14 0.4437(4) 1.0370(3) -0.23035(18) 0.0562(8) Uani d . 1 . . C
H14 0.3722 1.0950 -0.2410 0.067 Uiso calc R 1 . . H
C15 0.4203(3) 0.9660(3) -0.15794(16) 0.0520(8) Uani d . 1 . . C
H15 0.3330 0.9740 -0.1199 0.062 Uiso calc R 1 . . H
C16 0.5280(3) 0.8816(3) -0.14158(16) 0.0434(7) Uani d . 1 . . C
C17 0.6534(3) 0.8714(3) -0.20085(16) 0.0534(8) Uani d . 1 . . C
H17 0.7271 0.8145 -0.1920 0.064 Uiso calc R 1 . . H
C18 0.6704(4) 0.9448(3) -0.27331(17) 0.0595(9) Uani d . 1 . . C
H18 0.7553 0.9377 -0.3134 0.071 Uiso calc R 1 . . H
C19 0.4485(4) 0.1632(3) 0.54675(19) 0.0661(10) Uani d . 1 . . C
H19 0.3863 0.0955 0.5680 0.079 Uiso calc R 1 . . H
C20 0.4343(4) 0.2266(3) 0.47433(18) 0.0604(9) Uani d . 1 . . C
H20 0.3652 0.2015 0.4470 0.073 Uiso calc R 1 . . H
C21 0.5257(3) 0.3289(3) 0.44337(16) 0.0460(7) Uani d . 1 . . C
C22 0.6255(3) 0.3600(3) 0.48591(16) 0.0521(8) Uani d . 1 . . C
H22 0.6885 0.4279 0.4666 0.063 Uiso calc R 1 . . H
C23 0.6329(4) 0.2907(3) 0.55766(17) 0.0581(9) Uani d . 1 . . C
H23 0.7014 0.3131 0.5861 0.070 Uiso calc R 1 . . H
C24 0.6120(3) 0.5451(3) 0.25274(17) 0.0555(8) Uani d . 1 . . C
H24 0.6889 0.5924 0.2227 0.067 Uiso calc R 1 . . H
C25 0.6279(3) 0.4727(3) 0.32097(16) 0.0531(8) Uani d . 1 . . C
H25 0.7149 0.4707 0.3368 0.064 Uiso calc R 1 . . H
C26 0.5141(3) 0.4025(3) 0.36623(15) 0.0431(7) Uani d . 1 . . C
C27 0.3889(3) 0.4082(3) 0.33878(17) 0.0533(8) Uani d . 1 . . C
H27 0.3099 0.3621 0.3675 0.064 Uiso calc R 1 . . H
C28 0.3801(4) 0.4811(3) 0.26978(17) 0.0572(8) Uani d . 1 . . C
H28 0.2955 0.4828 0.2514 0.069 Uiso calc R 1 . . H
C29 0.9131(5) 0.2524(4) 0.7086(2) 0.0702(10) Uani d . 1 . . C
C30 1.0621(4) 0.2822(4) 0.6940(2) 0.0901(12) Uani d . 1 . . C
H30A 1.0973 0.3052 0.6368 0.135 Uiso calc R 1 . . H
H30B 1.1149 0.2059 0.7084 0.135 Uiso calc R 1 . . H
H30C 1.0738 0.3554 0.7272 0.135 Uiso calc R 1 . . H

loop_
_atom_site_aniso_label
_atom_site_aniso_U_11
_atom_site_aniso_U_22
_atom_site_aniso_U_33
_atom_site_aniso_U_12
_atom_site_aniso_U_13
_atom_site_aniso_U_23
Zn1 0.0570(2) 0.0684(3) 0.0416(2) -0.00790(19) -0.01190(17) 0.00498(17)
S1 0.0768(6) 0.0640(6) 0.0471(4) 0.0075(5) -0.0145(4) 0.0019(4)
S2 0.0538(5) 0.0840(7) 0.0483(4) 0.0032(5) -0.0111(4) 0.0029(4)
S3 0.0933(7) 0.0840(7) 0.0547(5) -0.0366(6) -0.0206(5) 0.0159(5)
S4 0.0548(5) 0.0620(5) 0.0469(4) -0.0085(4) -0.0130(4) 0.0045(4)
N1 0.086(2) 0.085(2) 0.0505(16) 0.0032(18) 0.0002(17) 0.0075(16)
N2 0.086(2) 0.089(2) 0.0659(18) -0.0002(18) -0.0234(18) 0.0176(17)
N3 0.072(2) 0.085(2) 0.0616(18) 0.0034(17) -0.0019(16) 0.0172(17)
N4 0.115(3) 0.113(3) 0.0601(19) -0.004(2) -0.034(2) -0.0041(19)
N5 0.0713(19) 0.0681(19) 0.0423(15) -0.0221(16) -0.0237(15) 0.0208(14)
N6 0.0751(19) 0.0627(18) 0.0387(14) -0.0054(15) -0.0183(14) 0.0187(13)
N7 0.078(2) 0.070(2) 0.0375(14) 0.0151(17) -0.0106(15) 0.0199(13)
N8 0.0724(19) 0.0597(17) 0.0349(13) -0.0077(15) -0.0143(13) 0.0198(12)
N9 0.093(3) 0.119(3) 0.089(2) -0.027(2) -0.018(2) 0.000(2)
C1 0.064(2) 0.056(2) 0.054(2) -0.0075(17) -0.0144(18) 0.0054(17)
C2 0.061(2) 0.057(2) 0.0377(15) -0.0126(17) -0.0122(15) 0.0031(14)
C3 0.0518(19) 0.059(2) 0.0419(16) -0.0109(16) -0.0145(15) 0.0046(15)
C4 0.054(2) 0.068(2) 0.0540(19) -0.0071(17) -0.0131(17) 0.0038(18)
C5 0.060(2) 0.074(2) 0.0475(18) 0.0026(18) -0.0079(17) 0.0014(18)
C6 0.0452(18) 0.066(2) 0.0391(15) 0.0077(16) -0.0080(14) -0.0026(15)
C7 0.0519(19) 0.063(2) 0.0445(17) 0.0031(17) -0.0056(15) 0.0059(15)
C8 0.055(2) 0.071(2) 0.0478(18) 0.0044(17) -0.0044(16) 0.0083(18)
C9 0.074(2) 0.057(2) 0.057(2) -0.0033(18) -0.0290(19) 0.0237(17)
C10 0.062(2) 0.055(2) 0.0423(16) -0.0027(17) -0.0151(15) 0.0157(15)
C11 0.0505(18) 0.0471(18) 0.0350(15) -0.0102(15) -0.0148(14) 0.0104(13)
C12 0.064(2) 0.0516(19) 0.0412(16) -0.0065(16) -0.0141(16) 0.0100(14)
C13 0.068(2) 0.070(2) 0.0373(17) -0.0145(19) -0.0130(16) 0.0110(16)
C14 0.067(2) 0.056(2) 0.0491(18) 0.0029(17) -0.0240(17) 0.0166(16)
C15 0.0544(19) 0.062(2) 0.0398(16) -0.0013(16) -0.0130(15) 0.0133(15)
C16 0.0553(18) 0.0433(17) 0.0344(14) -0.0042(14) -0.0170(14) 0.0074(13)
C17 0.063(2) 0.057(2) 0.0398(16) 0.0044(16) -0.0137(16) 0.0108(15)
C18 0.067(2) 0.071(2) 0.0387(16) 0.0004(19) -0.0089(16) 0.0126(16)
C19 0.068(2) 0.069(2) 0.0543(19) -0.0067(19) -0.0039(19) 0.0314(18)
C20 0.066(2) 0.065(2) 0.0504(18) -0.0059(18) -0.0175(17) 0.0232(17)
C21 0.0520(19) 0.0488(19) 0.0335(14) 0.0041(15) -0.0041(14) 0.0104(13)
C22 0.065(2) 0.0502(19) 0.0400(16) 0.0013(16) -0.0118(16) 0.0088(14)
C23 0.072(2) 0.063(2) 0.0413(17) 0.0115(18) -0.0185(16) 0.0054(16)
C24 0.056(2) 0.069(2) 0.0389(16) -0.0107(17) -0.0061(15) 0.0174(15)
C25 0.0526(19) 0.067(2) 0.0392(16) -0.0047(16) -0.0101(15) 0.0124(15)
C26 0.0548(19) 0.0419(17) 0.0308(13) -0.0026(14) -0.0073(14) 0.0092(12)
C27 0.059(2) 0.057(2) 0.0433(16) -0.0161(16) -0.0107(16) 0.0168(15)
C28 0.063(2) 0.067(2) 0.0462(17) -0.0095(18) -0.0227(16) 0.0179(16)
C29 0.093(3) 0.065(3) 0.056(2) -0.010(2) -0.024(2) 0.0030(18)
C30 0.084(3) 0.095(3) 0.097(3) -0.009(2) -0.035(3) 0.013(2)

loop_
_atom_type_symbol
_atom_type_description
_atom_type_scat_dispersion_real
_atom_type_scat_dispersion_imag
_atom_type_scat_source
C C 0.0033 0.0016 'International Tables Vol C Tables 4.2.6.8 and 6.1.1.4'
H H 0.0000 0.0000 'International Tables Vol C Tables 4.2.6.8 and 6.1.1.4'
N N 0.0061 0.0033 'International Tables Vol C Tables 4.2.6.8 and 6.1.1.4'
S S 0.1246 0.1234 'International Tables Vol C Tables 4.2.6.8 and 6.1.1.4'
Zn Zn 0.2839 1.4301 'International Tables Vol C Tables 4.2.6.8 and 6.1.1.4'

loop_
_geom_angle_atom_site_label_1
_geom_angle_atom_site_label_2
_geom_angle_atom_site_label_3
_geom_angle
_geom_angle_publ_flag
S3 Zn1 S2 122.76(4) yes
S3 Zn1 S1 116.27(4) yes
S2 Zn1 S1 92.95(3) yes
S3 Zn1 S4 92.22(3) yes
S2 Zn1 S4 116.18(4) yes
S1 Zn1 S4 118.89(3) yes
C2 S1 Zn1 96.49(11) ?
C3 S2 Zn1 97.14(11) ?
C7 S3 Zn1 98.70(11) ?
C6 S4 Zn1 98.18(11) ?
C13 N5 C9 119.7(3) ?
C13 N5 H5A 120.1 ?
C9 N5 H5A 120.1 ?
C14 N6 C18 121.7(3) ?
C14 N6 H6A 119.1 ?
C18 N6 H6A 119.1 ?
C19 N7 C23 118.4(3) ?
C19 N7 H7A 120.8 ?
C23 N7 H7A 120.8 ?
C24 N8 C28 120.1(2) ?
C24 N8 H8A 119.9 ?
C28 N8 H8A 119.9 ?
N1 C1 C2 177.7(4) ?
C3 C2 C1 118.7(3) ?
C3 C2 S1 125.9(2) ?
C1 C2 S1 115.4(2) ?
C2 C3 C4 119.2(3) ?
C2 C3 S2 125.1(2) ?
C4 C3 S2 115.7(2) ?
N2 C4 C3 176.9(4) ?
N4 C5 C6 176.7(4) ?
C7 C6 C5 120.0(3) ?
C7 C6 S4 125.1(2) ?
C5 C6 S4 114.8(2) ?
C6 C7 C8 119.3(3) ?
C6 C7 S3 125.3(2) ?
C8 C7 S3 115.3(3) ?
N3 C8 C7 176.8(4) ?
N5 C9 C10 122.3(3) ?
N5 C9 H9 118.9 ?
C10 C9 H9 118.9 ?
C9 C10 C11 118.9(3) ?
C9 C10 H10 120.6 ?
C11 C10 H10 120.6 ?
C12 C11 C10 117.8(2) ?
C12 C11 C16 121.3(3) ?
C10 C11 C16 120.8(3) ?
C13 C12 C11 120.1(3) ?
C13 C12 H12 119.9 ?
C11 C12 H12 119.9 ?
N5 C13 C12 121.2(3) ?
N5 C13 H13 119.4 ?
C12 C13 H13 119.4 ?
N6 C14 C15 121.3(3) ?
N6 C14 H14 119.3 ?
C15 C14 H14 119.3 ?
C14 C15 C16 119.2(3) ?
C14 C15 H15 120.4 ?
C16 C15 H15 120.4 ?
C17 C16 C15 117.9(2) ?
C17 C16 C11 121.4(3) ?
C15 C16 C11 120.7(3) ?
C16 C17 C18 120.3(3) ?
C16 C17 H17 119.8 ?
C18 C17 H17 119.8 ?
N6 C18 C17 119.6(3) ?
N6 C18 H18 120.2 ?
C17 C18 H18 120.2 ?
N7 C19 C20 123.5(3) ?
N7 C19 H19 118.2 ?
C20 C19 H19 118.2 ?
C19 C20 C21 118.2(3) ?
C19 C20 H20 120.9 ?
C21 C20 H20 120.9 ?
C22 C21 C20 118.0(3) ?
C22 C21 C26 121.3(3) ?
C20 C21 C26 120.7(3) ?
C21 C22 C23 120.0(3) ?
C21 C22 H22 120.0 ?
C23 C22 H22 120.0 ?
N7 C23 C22 121.9(3) ?
N7 C23 H23 119.1 ?
C22 C23 H23 119.1 ?
N8 C24 C25 121.6(3) ?
N8 C24 H24 119.2 ?
C25 C24 H24 119.2 ?
C24 C25 C26 119.6(3) ?
C24 C25 H25 120.2 ?
C26 C25 H25 120.2 ?
C27 C26 C25 117.3(2) ?
C27 C26 C21 121.9(3) ?
C25 C26 C21 120.8(3) ?
C28 C27 C26 120.4(3) ?
C28 C27 H27 119.8 ?
C26 C27 H27 119.8 ?
N8 C28 C27 121.0(3) ?
N8 C28 H28 119.5 ?
C27 C28 H28 119.5 ?
N9 C29 C30 178.6(5) ?
C29 C30 H30A 109.5 ?
C29 C30 H30B 109.5 ?
H30A C30 H30B 109.5 ?
C29 C30 H30C 109.5 ?
H30A C30 H30C 109.5 ?
H30B C30 H30C 109.5 ?

loop_
_geom_bond_atom_site_label_1
_geom_bond_atom_site_label_2
_geom_bond_site_symmetry_2
_geom_bond_distance
_geom_bond_publ_flag
Zn1 S3 . 2.3223(9) yes
Zn1 S2 . 2.3225(10) yes
Zn1 S1 . 2.3277(10) yes
Zn1 S4 . 2.3373(9) yes
S1 C2 . 1.735(3) ?
S2 C3 . 1.731(3) ?
S3 C7 . 1.721(3) ?
S4 C6 . 1.731(3) ?
N1 C1 . 1.139(4) ?
N2 C4 . 1.145(4) ?
N3 C8 . 1.135(4) ?
N4 C5 . 1.137(4) ?
N5 C13 . 1.320(4) ?
N5 C9 . 1.321(4) ?
N5 H5A . 0.8600 ?
N6 C14 . 1.316(4) ?
N6 C18 . 1.318(4) ?
N6 H6A . 0.8600 ?
N7 C19 . 1.313(4) ?
N7 C23 . 1.325(4) ?
N7 H7A . 0.8600 ?
N8 C24 . 1.318(4) ?
N8 C28 . 1.324(3) ?
N8 H8A . 0.8600 ?
N9 C29 . 1.111(4) ?
C1 C2 . 1.426(4) ?
C2 C3 . 1.358(4) ?
C3 C4 . 1.422(4) ?
C5 C6 . 1.424(5) ?
C6 C7 . 1.368(4) ?
C7 C8 . 1.434(4) ?
C9 C10 . 1.372(4) ?
C9 H9 . 0.9300 ?
C10 C11 . 1.380(4) ?
C10 H10 . 0.9300 ?
C11 C12 . 1.376(4) ?
C11 C16 . 1.484(4) ?
C12 C13 . 1.371(4) ?
C12 H12 . 0.9300 ?
C13 H13 . 0.9300 ?
C14 C15 . 1.361(4) ?
C14 H14 . 0.9300 ?
C15 C16 . 1.385(4) ?
C15 H15 . 0.9300 ?
C16 C17 . 1.374(4) ?
C17 C18 . 1.377(4) ?
C17 H17 . 0.9300 ?
C18 H18 . 0.9300 ?
C19 C20 . 1.380(4) ?
C19 H19 . 0.9300 ?
C20 C21 . 1.386(4) ?
C20 H20 . 0.9300 ?
C21 C22 . 1.364(4) ?
C21 C26 . 1.488(4) ?
C22 C23 . 1.380(4) ?
C22 H22 . 0.9300 ?
C23 H23 . 0.9300 ?
C24 C25 . 1.367(4) ?
C24 H24 . 0.9300 ?
C25 C26 . 1.381(4) ?
C25 H25 . 0.9300 ?
C26 C27 . 1.378(4) ?
C27 C28 . 1.362(4) ?
C27 H27 . 0.9300 ?
C28 H28 . 0.9300 ?
C29 C30 . 1.435(5) ?
C30 H30A . 0.9600 ?
C30 H30B . 0.9600 ?
C30 H30C . 0.9600 ?

loop_
_geom_hbond_atom_site_label_D
_geom_hbond_atom_site_label_H
_geom_hbond_atom_site_label_A
_geom_hbond_site_symmetry_A
_geom_hbond_distance_DH
_geom_hbond_distance_HA
_geom_hbond_distance_DA
_geom_hbond_angle_DHA
N5 H5A N8 . 0.86 1.80 2.651(3) 170
N8 H8A N5 . 0.86 1.80 2.651(3) 173
N6 H6A N7 1_564 0.86 1.88 2.709(3) 162
N7 H7A N6 1_546 0.86 1.86 2.709(3) 167
